data_4312626
loop_
_publ_author_name
'Falguni Basuli'
'John C. Huffman'
'Daniel J. Mindiola'

_publ_section_title
;
 Reactivity at the \b-Diketiminate Ligand Nacnac- on Titanium(IV) (Nacnac-
 = [Ar]NC(CH3)CHC(CH3)N[Ar], Ar = 2,6-[CH(CH3)2]2C6H3). Diimine-alkoxo and
 Bis-anilido Ligands Stemming from the Nacnac- Skeleton
;
_journal_name_full 'Inorganic Chemistry'
_journal_page_first 8003
_journal_page_last 8010
_journal_paper_doi 10.1021/ic034853e
_journal_volume 42
_journal_year 2003
_chemical_formula_sum 'C47 H67 F3 N4 O3 S Ti'
_chemical_formula_weight 873.01
_chemical_name_systematic
;
  ?
;
_space_group_IT_number 9
_symmetry_cell_setting monoclinic
_symmetry_space_group_name_Hall 'C -2yc'
_symmetry_space_group_name_H-M 'C 1 c 1'
_atom_sites_solution_hydrogens geom
_atom_sites_solution_primary direct
_atom_sites_solution_secondary difmap
_audit_creation_method SHELXL-97
_cell_angle_alpha 90.00
_cell_angle_beta 98.115(2)
_cell_angle_gamma 90.00
_cell_formula_units_Z 4
_cell_length_a 18.9125(15)
_cell_length_b 20.0232(16)
_cell_length_c 12.5736(10)
_cell_measurement_reflns_used 994
_cell_measurement_temperature 113(2)
_cell_measurement_theta_max 27.48
_cell_measurement_theta_min 2.61
_cell_volume 4713.8(7)
_computing_cell_refinement 'SAINT (Bruker, 1999)'
_computing_data_collection 'SMART (Bruker, 1999)'
_computing_data_reduction 'SAINT (Bruker, 1999), XTEL (local package)'
_computing_structure_refinement 'SHELXL-97 (Sheldrick, 1997)'
_computing_structure_solution 'SHELXS-97 (Sheldrick, 1990)'
_diffrn_ambient_temperature 113(2)
_diffrn_detector 'CCD area detector'
_diffrn_detector_area_resol_mean 44.52
_diffrn_detector_type 'Bruker SMART 6000'
_diffrn_measured_fraction_theta_full 0.999
_diffrn_measured_fraction_theta_max 0.999
_diffrn_measurement_details '   0.30 degree frames measured for   5.16 seconds each'
_diffrn_measurement_device 'three-circle goniometer with fixed chi'
_diffrn_measurement_device_type 'Bruker Platform goniometer'
_diffrn_measurement_method '\w scans'
_diffrn_radiation_monochromator graphite
_diffrn_radiation_source 'fine-focus sealed tube'
_diffrn_radiation_type MoK\a
_diffrn_radiation_wavelength 0.71073
_diffrn_reflns_av_R_equivalents 0.0558
_diffrn_reflns_av_sigmaI/netI 0.0399
_diffrn_reflns_limit_h_max 24
_diffrn_reflns_limit_h_min -24
_diffrn_reflns_limit_k_max 26
_diffrn_reflns_limit_k_min -25
_diffrn_reflns_limit_l_max 16
_diffrn_reflns_limit_l_min -16
_diffrn_reflns_number 44443
_diffrn_reflns_theta_full 27.50
_diffrn_reflns_theta_max 27.50
_diffrn_reflns_theta_min 2.32
_diffrn_standards_decay_% 0.0
_exptl_absorpt_coefficient_mu 0.280
_exptl_absorpt_correction_T_max 0.9513
_exptl_absorpt_correction_T_min 0.9082
_exptl_absorpt_correction_type none
_exptl_crystal_colour brown/orange
_exptl_crystal_density_diffrn 1.230
_exptl_crystal_density_method 'not measured'
_exptl_crystal_description 'irregular fragment'
_exptl_crystal_F_000 1864
_exptl_crystal_size_max 0.35
_exptl_crystal_size_mid 0.28
_exptl_crystal_size_min 0.18
_refine_diff_density_max 0.252
_refine_diff_density_min -0.199
_refine_diff_density_rms 0.036
_refine_ls_abs_structure_details 'Flack H D (1983), Acta Cryst. A39, 876-881'
_refine_ls_abs_structure_Flack 0.240(13)
_refine_ls_extinction_method none
_refine_ls_goodness_of_fit_ref 1.005
_refine_ls_hydrogen_treatment mixed
_refine_ls_matrix_type full
_refine_ls_number_parameters 801
_refine_ls_number_reflns 10742
_refine_ls_number_restraints 2
_refine_ls_restrained_S_all 1.005
_refine_ls_R_factor_all 0.0340
_refine_ls_R_factor_gt 0.0304
_refine_ls_shift/su_max 0.010
_refine_ls_shift/su_mean 0.001
_refine_ls_structure_factor_coef Fsqd
_refine_ls_weighting_details 'calc w=1/[\s^2^(Fo^2^)+(0.0460P)^2^+0.0000P] where P=(Fo^2^+2Fc^2^)/3'
_refine_ls_weighting_scheme calc
_refine_ls_wR_factor_gt 0.0722
_refine_ls_wR_factor_ref 0.0742
_reflns_number_gt 9927
_reflns_number_total 10742
_reflns_threshold_expression >2sigma(I)
_cod_data_source_file ic034853esi20030917_043907.cif
_cod_data_source_block 03077
_cod_depositor_comments
;
The following automatic conversions were performed:

'_symmetry_cell_setting' value 'Monoclinic' changed to 'monoclinic'
according to the built-in table from CIF Core dictionary named
'cif_core.dic' version 2.4.1 from 2010-06-29.

Automatic conversion script
Id: cif_fix_values 1646 2011-03-28 12:23:43Z adriana 
;
_cod_original_cell_volume 4713.8(6)
_cod_database_code 4312626

loop_
_symmetry_equiv_pos_as_xyz
'x, y, z'
'x, -y, z+1/2'
'x+1/2, y+1/2, z'
'x+1/2, -y+1/2, z+1/2'

loop_
_atom_site_label
_atom_site_type_symbol
_atom_site_fract_x
_atom_site_fract_y
_atom_site_fract_z
_atom_site_U_iso_or_equiv
_atom_site_adp_type
_atom_site_occupancy
_atom_site_symmetry_multiplicity
_atom_site_calc_flag
_atom_site_refinement_flags
_atom_site_disorder_assembly
_atom_site_disorder_group
Ti1 Ti 0.314147(15) 0.248655(12) 0.19507(2) 0.01518(6) Uani 1 1 d . . .
N2 N 0.35278(7) 0.16999(6) 0.29728(10) 0.0187(3) Uani 1 1 d . . .
C3 C 0.41491(9) 0.17421(8) 0.36231(13) 0.0229(3) Uani 1 1 d . . .
C4 C 0.46928(9) 0.21934(8) 0.34708(13) 0.0220(3) Uani 1 1 d . . .
C5 C 0.47514(8) 0.25835(7) 0.25652(13) 0.0208(3) Uani 1 1 d . . .
N6 N 0.42002(7) 0.27038(7) 0.17932(10) 0.0188(3) Uani 1 1 d . . .
C7 C 0.31054(8) 0.11005(8) 0.30766(12) 0.0211(3) Uani 1 1 d . . .
C8 C 0.25470(9) 0.11043(8) 0.37013(13) 0.0237(3) Uani 1 1 d . . .
C9 C 0.21588(10) 0.05123(9) 0.37608(15) 0.0293(4) Uani 1 1 d . . .
C10 C 0.23273(10) -0.00627(9) 0.32540(15) 0.0311(4) Uani 1 1 d . . .
C11 C 0.28866(10) -0.00573(8) 0.26491(14) 0.0279(4) Uani 1 1 d . . .
C12 C 0.32816(9) 0.05183(8) 0.25404(13) 0.0225(3) Uani 1 1 d . . .
C13 C 0.38713(9) 0.05005(8) 0.18331(14) 0.0258(3) Uani 1 1 d . . .
C14 C 0.44520(13) -0.00118(14) 0.2220(2) 0.0483(6) Uani 1 1 d . . .
C15 C 0.35636(11) 0.03531(10) 0.06642(16) 0.0334(4) Uani 1 1 d . . .
C16 C 0.23544(10) 0.17142(9) 0.43245(15) 0.0280(4) Uani 1 1 d . . .
C17 C 0.23965(14) 0.15642(12) 0.55318(17) 0.0415(5) Uani 1 1 d . . .
C18 C 0.16125(11) 0.19695(11) 0.3880(2) 0.0373(4) Uani 1 1 d . . .
C19 C 0.43067(11) 0.12676(11) 0.45651(15) 0.0325(4) Uani 1 1 d . . .
C20 C 0.54865(9) 0.28520(10) 0.24772(16) 0.0281(4) Uani 1 1 d . . .
C21 C 0.43566(8) 0.30575(8) 0.08454(13) 0.0209(3) Uani 1 1 d . . .
C22 C 0.43776(9) 0.26944(8) -0.01040(13) 0.0221(3) Uani 1 1 d . . .
C23 C 0.45374(10) 0.30387(9) -0.10081(15) 0.0291(4) Uani 1 1 d . . .
C24 C 0.46563(10) 0.37210(10) -0.09747(16) 0.0336(4) Uani 1 1 d . . .
C25 C 0.46129(10) 0.40712(9) -0.00430(16) 0.0310(4) Uani 1 1 d . . .
C26 C 0.44579(9) 0.37534(8) 0.08827(14) 0.0239(3) Uani 1 1 d . . .
C27 C 0.43997(10) 0.41616(9) 0.18894(16) 0.0296(4) Uani 1 1 d . . .
C28 C 0.50165(12) 0.46579(10) 0.2156(2) 0.0420(5) Uani 1 1 d . . .
C29 C 0.36791(12) 0.45258(11) 0.1774(2) 0.0383(5) Uani 1 1 d . . .
C30 C 0.42685(9) 0.19427(8) -0.01482(14) 0.0246(3) Uani 1 1 d . . .
C31 C 0.39150(11) 0.16931(10) -0.12453(16) 0.0325(4) Uani 1 1 d . . .
C32 C 0.49788(11) 0.15837(9) 0.02072(18) 0.0326(4) Uani 1 1 d . . .
N33 N 0.28413(7) 0.30536(6) 0.28030(10) 0.0184(3) Uani 1 1 d . . .
C34 C 0.25538(8) 0.34508(7) 0.35409(12) 0.0184(3) Uani 1 1 d . . .
C35 C 0.18527(8) 0.37056(8) 0.32900(13) 0.0209(3) Uani 1 1 d . . .
C36 C 0.15771(10) 0.40933(9) 0.40555(15) 0.0268(4) Uani 1 1 d . . .
C37 C 0.19685(11) 0.42244(9) 0.50460(15) 0.0302(4) Uani 1 1 d . . .
C38 C 0.26530(10) 0.39754(9) 0.52872(14) 0.0271(3) Uani 1 1 d . . .
C39 C 0.29618(9) 0.35906(8) 0.45524(13) 0.0221(3) Uani 1 1 d . . .
C40 C 0.37198(10) 0.33420(10) 0.48233(15) 0.0311(4) Uani 1 1 d . . .
C41 C 0.38529(14) 0.29526(16) 0.5871(2) 0.0537(6) Uani 1 1 d . . .
C42 C 0.42474(14) 0.39145(17) 0.4844(3) 0.0599(7) Uani 1 1 d . . .
C43 C 0.14126(9) 0.35818(9) 0.22070(14) 0.0256(3) Uani 1 1 d . . .
C44 C 0.13965(12) 0.42107(12) 0.15180(18) 0.0387(5) Uani 1 1 d . . .
C45 C 0.06534(10) 0.33483(11) 0.22867(17) 0.0320(4) Uani 1 1 d . . .
C46 C 0.28017(8) 0.30975(8) 0.04149(13) 0.0208(3) Uani 1 1 d . . .
N47 N 0.25682(7) 0.33725(7) -0.03517(11) 0.0219(3) Uani 1 1 d . . .
C48 C 0.22791(9) 0.36571(9) -0.14042(13) 0.0237(3) Uani 1 1 d . . .
C49 C 0.14958(10) 0.38275(11) -0.13812(17) 0.0327(4) Uani 1 1 d . . .
C50 C 0.23641(11) 0.31159(10) -0.22280(15) 0.0310(4) Uani 1 1 d . . .
C51 C 0.27118(11) 0.42800(9) -0.15738(16) 0.0311(4) Uani 1 1 d . . .
O52 O 0.23370(6) 0.18804(6) 0.12711(9) 0.0251(2) Uani 1 1 d . . .
S53 S 0.17980(2) 0.180770(19) 0.02996(3) 0.02132(8) Uani 1 1 d . . .
O54 O 0.21114(8) 0.16871(7) -0.06491(10) 0.0331(3) Uani 1 1 d . . .
O55 O 0.12390(7) 0.22894(7) 0.02456(11) 0.0353(3) Uani 1 1 d . . .
C56 C 0.13834(9) 0.10141(9) 0.05815(14) 0.0262(3) Uani 1 1 d . . .
F57 F 0.10210(7) 0.10743(6) 0.14067(10) 0.0431(3) Uani 1 1 d . . .
F58 F 0.09310(6) 0.08300(5) -0.02781(9) 0.0371(3) Uani 1 1 d . . .
F59 F 0.18623(6) 0.05350(5) 0.07890(10) 0.0375(3) Uani 1 1 d . . .
H60 H 0.5093(10) 0.2180(9) 0.3986(14) 0.014(4) Uiso 1 1 d . . .
H61 H 0.1768(12) 0.0489(11) 0.4169(18) 0.031(5) Uiso 1 1 d . . .
H62 H 0.2096(12) -0.0448(12) 0.3289(17) 0.035(6) Uiso 1 1 d . . .
H63 H 0.3003(10) -0.0447(10) 0.2312(15) 0.023(5) Uiso 1 1 d . . .
H64 H 0.4084(10) 0.0952(10) 0.1847(15) 0.021(5) Uiso 1 1 d . . .
H65 H 0.4664(13) 0.0100(11) 0.291(2) 0.036(6) Uiso 1 1 d . . .
H66 H 0.4269(18) -0.0462(18) 0.226(3) 0.080(10) Uiso 1 1 d . . .
H67 H 0.4879(15) 0.0019(13) 0.179(2) 0.049(7) Uiso 1 1 d . . .
H68 H 0.3231(13) 0.0712(12) 0.0320(18) 0.042(6) Uiso 1 1 d . . .
H69 H 0.3945(12) 0.0322(11) 0.0228(17) 0.031(5) Uiso 1 1 d . . .
H70 H 0.3291(15) -0.0087(14) 0.062(2) 0.058(7) Uiso 1 1 d . . .
H71 H 0.2724(11) 0.2048(11) 0.4304(16) 0.026(5) Uiso 1 1 d . . .
H72 H 0.2037(14) 0.1222(14) 0.566(2) 0.052(7) Uiso 1 1 d . . .
H73 H 0.2288(14) 0.1943(13) 0.600(2) 0.050(7) Uiso 1 1 d . . .
H74 H 0.2873(14) 0.1415(12) 0.584(2) 0.042(6) Uiso 1 1 d . . .
H75 H 0.1541(14) 0.2337(14) 0.424(2) 0.048(7) Uiso 1 1 d . . .
H76 H 0.1228(13) 0.1628(12) 0.3977(19) 0.040(6) Uiso 1 1 d . . .
H77 H 0.1576(12) 0.2087(11) 0.3172(19) 0.032(5) Uiso 1 1 d . . .
H78 H 0.4329(16) 0.0804(16) 0.430(2) 0.066(8) Uiso 1 1 d . . .
H79 H 0.3975(18) 0.1319(18) 0.504(3) 0.083(10) Uiso 1 1 d . . .
H80 H 0.4766(15) 0.1340(13) 0.496(2) 0.052(7) Uiso 1 1 d . . .
H81 H 0.5837(15) 0.2692(15) 0.302(2) 0.058(8) Uiso 1 1 d . . .
H82 H 0.5611(15) 0.2787(15) 0.182(2) 0.057(8) Uiso 1 1 d . . .
H83 H 0.5490(14) 0.3357(14) 0.249(2) 0.048(7) Uiso 1 1 d . . .
H84 H 0.4557(11) 0.2819(11) -0.1651(17) 0.030(5) Uiso 1 1 d . . .
H85 H 0.4786(13) 0.3932(12) -0.162(2) 0.043(6) Uiso 1 1 d . . .
H86 H 0.4705(14) 0.4561(13) -0.001(2) 0.046(7) Uiso 1 1 d . . .
H87 H 0.4445(11) 0.3866(11) 0.2480(18) 0.029(5) Uiso 1 1 d . . .
H88 H 0.4987(14) 0.4829(13) 0.291(2) 0.052(7) Uiso 1 1 d . . .
H89 H 0.5490(15) 0.4461(12) 0.218(2) 0.046(7) Uiso 1 1 d . . .
H90 H 0.4976(14) 0.5025(14) 0.159(2) 0.051(7) Uiso 1 1 d . . .
H91 H 0.3657(15) 0.4781(14) 0.233(2) 0.058(8) Uiso 1 1 d . . .
H92 H 0.3299(13) 0.4204(12) 0.1761(19) 0.040(6) Uiso 1 1 d . . .
H93 H 0.3595(13) 0.4810(13) 0.114(2) 0.045(7) Uiso 1 1 d . . .
H94 H 0.3923(12) 0.1801(10) 0.0369(17) 0.029(5) Uiso 1 1 d . . .
H95 H 0.3870(13) 0.1196(12) -0.1212(19) 0.039(6) Uiso 1 1 d . . .
H96 H 0.3427(13) 0.1918(11) -0.1531(18) 0.035(6) Uiso 1 1 d . . .
H97 H 0.4203(13) 0.1743(12) -0.1770(19) 0.037(6) Uiso 1 1 d . . .
H98 H 0.4909(12) 0.1098(12) 0.0111(18) 0.037(6) Uiso 1 1 d . . .
H99 H 0.5170(13) 0.1676(11) 0.089(2) 0.035(6) Uiso 1 1 d . . .
H100 H 0.5338(12) 0.1718(10) -0.0207(17) 0.024(5) Uiso 1 1 d . . .
H101 H 0.1117(13) 0.4234(12) 0.3885(18) 0.035(6) Uiso 1 1 d . . .
H102 H 0.1777(13) 0.4488(12) 0.5580(19) 0.040(6) Uiso 1 1 d . . .
H103 H 0.2931(12) 0.4063(11) 0.5958(18) 0.034(5) Uiso 1 1 d . . .
H104 H 0.3791(12) 0.3070(11) 0.4284(19) 0.034(6) Uiso 1 1 d . . .
H105 H 0.4347(16) 0.2805(14) 0.601(2) 0.056(7) Uiso 1 1 d . . .
H106 H 0.381(2) 0.3259(19) 0.647(3) 0.088(11) Uiso 1 1 d . . .
H107 H 0.353(2) 0.2544(17) 0.585(3) 0.083(11) Uiso 1 1 d . . .
H108 H 0.474(2) 0.3732(18) 0.500(3) 0.086(11) Uiso 1 1 d . . .
H109 H 0.4154(17) 0.4206(17) 0.411(3) 0.077(10) Uiso 1 1 d . . .
H110 H 0.4195(18) 0.4201(18) 0.553(3) 0.085(11) Uiso 1 1 d . . .
H111 H 0.1626(12) 0.3229(11) 0.1870(17) 0.029(5) Uiso 1 1 d . . .
H112 H 0.1875(15) 0.4316(13) 0.140(2) 0.047(7) Uiso 1 1 d . . .
H113 H 0.1207(12) 0.4601(12) 0.1876(18) 0.034(6) Uiso 1 1 d . . .
H114 H 0.1120(13) 0.4139(11) 0.084(2) 0.039(6) Uiso 1 1 d . . .
H115 H 0.0409(12) 0.3166(11) 0.1596(19) 0.034(6) Uiso 1 1 d . . .
H116 H 0.0656(13) 0.2987(13) 0.275(2) 0.041(6) Uiso 1 1 d . . .
H117 H 0.0355(13) 0.3694(13) 0.2550(19) 0.045(6) Uiso 1 1 d . . .
H118 H 0.1240(14) 0.3455(13) -0.117(2) 0.046(7) Uiso 1 1 d . . .
H119 H 0.1443(14) 0.4162(14) -0.090(2) 0.048(7) Uiso 1 1 d . . .
H120 H 0.1279(12) 0.3959(11) -0.2086(19) 0.036(6) Uiso 1 1 d . . .
H121 H 0.2141(13) 0.3279(11) -0.296(2) 0.041(6) Uiso 1 1 d . . .
H122 H 0.2851(13) 0.3018(11) -0.2261(17) 0.031(5) Uiso 1 1 d . . .
H123 H 0.2152(12) 0.2693(12) -0.2061(18) 0.033(5) Uiso 1 1 d . . .
H124 H 0.2501(11) 0.4495(10) -0.2265(17) 0.029(5) Uiso 1 1 d . . .
H125 H 0.3212(12) 0.4179(11) -0.1569(17) 0.027(5) Uiso 1 1 d . . .
H126 H 0.2687(13) 0.4566(12) -0.100(2) 0.041(6) Uiso 1 1 d . . .

loop_
_atom_site_aniso_label
_atom_site_aniso_U_11
_atom_site_aniso_U_22
_atom_site_aniso_U_33
_atom_site_aniso_U_23
_atom_site_aniso_U_13
_atom_site_aniso_U_12
Ti1 0.01417(11) 0.01619(11) 0.01509(11) -0.00081(9) 0.00176(8) 0.00169(9)
N2 0.0179(6) 0.0176(6) 0.0201(6) -0.0005(5) 0.0010(5) 0.0013(5)
C3 0.0239(8) 0.0237(8) 0.0203(7) -0.0015(6) 0.0004(6) 0.0043(6)
C4 0.0166(7) 0.0245(8) 0.0232(8) -0.0031(6) -0.0033(6) 0.0017(6)
C5 0.0169(7) 0.0196(7) 0.0256(8) -0.0072(6) 0.0022(6) 0.0028(6)
N6 0.0168(6) 0.0182(6) 0.0216(6) -0.0031(5) 0.0034(5) 0.0024(5)
C7 0.0207(8) 0.0198(7) 0.0210(7) 0.0045(6) -0.0028(6) 0.0015(6)
C8 0.0256(8) 0.0210(7) 0.0241(8) 0.0048(6) 0.0027(6) 0.0020(6)
C9 0.0282(9) 0.0296(9) 0.0313(9) 0.0098(7) 0.0084(7) -0.0014(7)
C10 0.0329(9) 0.0233(8) 0.0355(10) 0.0092(7) -0.0008(8) -0.0067(7)
C11 0.0345(9) 0.0195(8) 0.0279(8) 0.0020(7) -0.0018(7) 0.0013(7)
C12 0.0219(8) 0.0213(7) 0.0229(8) 0.0032(6) -0.0011(6) 0.0024(6)
C13 0.0274(8) 0.0199(8) 0.0302(9) -0.0012(6) 0.0046(7) 0.0024(7)
C14 0.0378(12) 0.0521(14) 0.0556(15) 0.0075(11) 0.0084(11) 0.0193(11)
C15 0.0359(10) 0.0321(10) 0.0337(10) -0.0070(8) 0.0096(8) -0.0026(8)
C16 0.0309(9) 0.0260(8) 0.0290(9) 0.0036(7) 0.0113(7) 0.0019(7)
C17 0.0563(14) 0.0390(11) 0.0321(10) 0.0035(9) 0.0166(10) 0.0062(10)
C18 0.0330(10) 0.0358(11) 0.0455(12) 0.0061(9) 0.0139(9) 0.0094(9)
C19 0.0304(10) 0.0374(11) 0.0276(9) 0.0099(8) -0.0039(8) 0.0021(8)
C20 0.0173(8) 0.0324(9) 0.0334(10) 0.0020(8) -0.0006(7) -0.0009(7)
C21 0.0147(7) 0.0224(7) 0.0259(8) 0.0012(6) 0.0036(6) 0.0013(6)
C22 0.0172(7) 0.0231(7) 0.0268(8) -0.0007(6) 0.0061(6) 0.0027(6)
C23 0.0302(9) 0.0321(9) 0.0270(9) 0.0014(7) 0.0111(7) 0.0036(7)
C24 0.0330(10) 0.0330(9) 0.0370(10) 0.0095(8) 0.0128(8) 0.0019(8)
C25 0.0284(9) 0.0223(8) 0.0428(11) 0.0044(7) 0.0068(8) -0.0010(7)
C26 0.0185(7) 0.0202(7) 0.0328(9) -0.0015(7) 0.0030(6) 0.0010(6)
C27 0.0324(9) 0.0193(7) 0.0366(10) -0.0052(7) 0.0028(8) 0.0001(7)
C28 0.0395(12) 0.0283(10) 0.0549(14) -0.0071(9) -0.0050(10) -0.0049(9)
C29 0.0358(11) 0.0288(10) 0.0512(13) -0.0107(9) 0.0089(9) 0.0058(8)
C30 0.0272(8) 0.0235(8) 0.0246(8) -0.0030(6) 0.0085(7) 0.0009(6)
C31 0.0374(11) 0.0329(10) 0.0284(9) -0.0071(7) 0.0085(8) -0.0015(8)
C32 0.0330(10) 0.0259(9) 0.0394(11) -0.0031(8) 0.0069(8) 0.0058(7)
N33 0.0198(6) 0.0187(6) 0.0174(6) 0.0007(5) 0.0048(5) 0.0022(5)
C34 0.0230(7) 0.0138(6) 0.0202(7) 0.0003(5) 0.0094(6) -0.0008(6)
C35 0.0235(8) 0.0174(7) 0.0232(8) 0.0015(6) 0.0082(6) 0.0006(6)
C36 0.0272(9) 0.0236(8) 0.0320(9) 0.0006(7) 0.0132(7) 0.0066(7)
C37 0.0412(10) 0.0240(8) 0.0289(9) -0.0038(7) 0.0174(8) 0.0013(7)
C38 0.0336(9) 0.0270(8) 0.0220(8) -0.0064(7) 0.0081(7) -0.0045(7)
C39 0.0246(8) 0.0202(7) 0.0225(8) -0.0041(6) 0.0073(6) -0.0040(6)
C40 0.0248(9) 0.0426(10) 0.0255(9) -0.0139(8) 0.0024(7) 0.0008(8)
C41 0.0388(13) 0.0720(18) 0.0476(14) 0.0096(13) -0.0034(10) 0.0147(12)
C42 0.0314(12) 0.0792(19) 0.0708(18) -0.0104(16) 0.0128(11) -0.0189(12)
C43 0.0236(8) 0.0299(8) 0.0240(8) 0.0021(7) 0.0058(6) 0.0073(7)
C44 0.0329(10) 0.0502(13) 0.0343(11) 0.0169(9) 0.0090(9) 0.0058(9)
C45 0.0239(9) 0.0363(10) 0.0351(10) 0.0049(8) 0.0026(7) 0.0022(8)
C46 0.0183(7) 0.0210(7) 0.0237(8) -0.0017(6) 0.0055(6) -0.0015(6)
N47 0.0208(6) 0.0214(6) 0.0234(7) 0.0017(5) 0.0033(5) -0.0011(5)
C48 0.0228(8) 0.0273(8) 0.0205(8) 0.0078(6) 0.0010(6) 0.0011(6)
C49 0.0267(9) 0.0387(10) 0.0322(10) 0.0072(8) 0.0022(8) 0.0041(8)
C50 0.0374(11) 0.0321(9) 0.0237(9) 0.0017(7) 0.0057(7) 0.0013(8)
C51 0.0346(10) 0.0279(9) 0.0309(9) 0.0069(8) 0.0047(8) -0.0035(8)
O52 0.0240(6) 0.0246(6) 0.0243(6) 0.0031(5) -0.0048(5) -0.0047(5)
S53 0.02101(18) 0.02054(17) 0.02089(18) -0.00044(15) -0.00229(14) -0.00022(15)
O54 0.0408(8) 0.0343(7) 0.0254(6) -0.0006(5) 0.0085(5) -0.0045(6)
O55 0.0311(7) 0.0302(6) 0.0408(7) -0.0037(6) -0.0087(6) 0.0069(6)
C56 0.0206(8) 0.0275(8) 0.0294(9) -0.0011(7) -0.0005(7) -0.0040(6)
F57 0.0430(7) 0.0474(7) 0.0428(6) -0.0055(5) 0.0192(5) -0.0160(5)
F58 0.0298(5) 0.0369(6) 0.0409(6) -0.0088(5) -0.0075(5) -0.0076(5)
F59 0.0348(6) 0.0241(5) 0.0508(7) 0.0058(5) -0.0036(5) -0.0007(4)

loop_
_atom_type_symbol
_atom_type_description
_atom_type_scat_dispersion_real
_atom_type_scat_dispersion_imag
_atom_type_scat_source
C C 0.0033 0.0016 'International Tables Vol C Tables 4.2.6.8 and 6.1.1.4'
H H 0.0000 0.0000 'International Tables Vol C Tables 4.2.6.8 and 6.1.1.4'
N N 0.0061 0.0033 'International Tables Vol C Tables 4.2.6.8 and 6.1.1.4'
O O 0.0106 0.0060 'International Tables Vol C Tables 4.2.6.8 and 6.1.1.4'
F F 0.0171 0.0103 'International Tables Vol C Tables 4.2.6.8 and 6.1.1.4'
S S 0.1246 0.1234 'International Tables Vol C Tables 4.2.6.8 and 6.1.1.4'
Ti Ti 0.2776 0.4457 'International Tables Vol C Tables 4.2.6.8 and 6.1.1.4'

loop_
_geom_angle_atom_site_label_1
_geom_angle_atom_site_label_2
_geom_angle_atom_site_label_3
_geom_angle
_geom_angle_site_symmetry_1
_geom_angle_site_symmetry_3
_geom_angle_publ_flag
N33 Ti1 O52 111.32(6) . . ?
N33 Ti1 N6 109.19(6) . . ?
O52 Ti1 N6 138.99(5) . . ?
N33 Ti1 N2 103.42(6) . . ?
O52 Ti1 N2 89.11(5) . . ?
N6 Ti1 N2 87.64(5) . . ?
N33 Ti1 C46 95.44(6) . . ?
O52 Ti1 C46 82.02(5) . . ?
N6 Ti1 C46 88.14(5) . . ?
N2 Ti1 C46 161.03(5) . . ?
C3 N2 C7 116.30(13) . . ?
C3 N2 Ti1 121.84(11) . . ?
C7 N2 Ti1 121.67(9) . . ?
N2 C3 C4 123.76(15) . . ?
N2 C3 C19 119.85(15) . . ?
C4 C3 C19 116.35(15) . . ?
C5 C4 C3 127.97(15) . . ?
C5 C4 H60 115.9(11) . . ?
C3 C4 H60 115.4(11) . . ?
N6 C5 C4 123.13(15) . . ?
N6 C5 C20 120.83(15) . . ?
C4 C5 C20 116.01(15) . . ?
C5 N6 C21 116.97(13) . . ?
C5 N6 Ti1 123.51(11) . . ?
C21 N6 Ti1 119.28(10) . . ?
C8 C7 C12 121.32(14) . . ?
C8 C7 N2 120.75(14) . . ?
C12 C7 N2 117.93(14) . . ?
C9 C8 C7 117.83(16) . . ?
C9 C8 C16 119.05(16) . . ?
C7 C8 C16 123.11(15) . . ?
C10 C9 C8 121.73(17) . . ?
C10 C9 H61 117.0(13) . . ?
C8 C9 H61 121.2(13) . . ?
C9 C10 C11 119.47(17) . . ?
C9 C10 H62 123.7(15) . . ?
C11 C10 H62 116.9(15) . . ?
C10 C11 C12 121.48(17) . . ?
C10 C11 H63 119.4(12) . . ?
C12 C11 H63 119.1(12) . . ?
C11 C12 C7 118.15(15) . . ?
C11 C12 C13 119.09(15) . . ?
C7 C12 C13 122.75(14) . . ?
C12 C13 C15 110.78(15) . . ?
C12 C13 C14 112.45(16) . . ?
C15 C13 C14 109.53(17) . . ?
C12 C13 H64 107.4(11) . . ?
C15 C13 H64 107.0(11) . . ?
C14 C13 H64 109.5(11) . . ?
C13 C14 H65 109.3(14) . . ?
C13 C14 H66 113(2) . . ?
H65 C14 H66 106(2) . . ?
C13 C14 H67 111.8(14) . . ?
H65 C14 H67 102(2) . . ?
H66 C14 H67 113(3) . . ?
C13 C15 H68 113.8(13) . . ?
C13 C15 H69 110.1(13) . . ?
H68 C15 H69 105.7(19) . . ?
C13 C15 H70 110.0(16) . . ?
H68 C15 H70 108(2) . . ?
H69 C15 H70 109(2) . . ?
C8 C16 C18 110.81(16) . . ?
C8 C16 C17 111.61(15) . . ?
C18 C16 C17 110.13(17) . . ?
C8 C16 H71 108.2(12) . . ?
C18 C16 H71 113.0(12) . . ?
C17 C16 H71 102.9(12) . . ?
C16 C17 H72 110.7(15) . . ?
C16 C17 H73 116.3(15) . . ?
H72 C17 H73 103(2) . . ?
C16 C17 H74 111.7(14) . . ?
H72 C17 H74 110(2) . . ?
H73 C17 H74 105(2) . . ?
C16 C18 H75 107.1(17) . . ?
C16 C18 H76 111.5(13) . . ?
H75 C18 H76 110(2) . . ?
C16 C18 H77 112.5(14) . . ?
H75 C18 H77 106(2) . . ?
H76 C18 H77 109.4(19) . . ?
C3 C19 H78 109.7(18) . . ?
C3 C19 H79 111(2) . . ?
H78 C19 H79 113(3) . . ?
C3 C19 H80 112.3(16) . . ?
H78 C19 H80 104(2) . . ?
H79 C19 H80 107(3) . . ?
C5 C20 H81 112.9(17) . . ?
C5 C20 H82 112.2(18) . . ?
H81 C20 H82 112(2) . . ?
C5 C20 H83 111.0(15) . . ?
H81 C20 H83 109(2) . . ?
H82 C20 H83 99(2) . . ?
C22 C21 C26 121.44(15) . . ?
C22 C21 N6 118.62(14) . . ?
C26 C21 N6 119.90(15) . . ?
C23 C22 C21 118.13(15) . . ?
C23 C22 C30 120.16(15) . . ?
C21 C22 C30 121.64(15) . . ?
C24 C23 C22 120.97(17) . . ?
C24 C23 H84 118.0(13) . . ?
C22 C23 H84 121.0(13) . . ?
C25 C24 C23 119.95(17) . . ?
C25 C24 H85 122.6(14) . . ?
C23 C24 H85 117.4(14) . . ?
C24 C25 C26 121.50(17) . . ?
C24 C25 H86 120.4(15) . . ?
C26 C25 H86 118.0(15) . . ?
C25 C26 C21 117.93(16) . . ?
C25 C26 C27 119.82(15) . . ?
C21 C26 C27 122.25(15) . . ?
C26 C27 C28 112.79(17) . . ?
C26 C27 C29 110.11(16) . . ?
C28 C27 C29 110.54(16) . . ?
C26 C27 H87 108.0(13) . . ?
C28 C27 H87 104.6(13) . . ?
C29 C27 H87 110.7(13) . . ?
C27 C28 H88 106.4(15) . . ?
C27 C28 H89 114.4(14) . . ?
H88 C28 H89 106(2) . . ?
C27 C28 H90 109.7(15) . . ?
H88 C28 H90 113(2) . . ?
H89 C28 H90 107(2) . . ?
C27 C29 H91 110.3(19) . . ?
C27 C29 H92 109.6(14) . . ?
H91 C29 H92 107(2) . . ?
C27 C29 H93 113.4(15) . . ?
H91 C29 H93 107(2) . . ?
H92 C29 H93 110(2) . . ?
C22 C30 C31 113.37(15) . . ?
C22 C30 C32 110.17(15) . . ?
C31 C30 C32 111.29(15) . . ?
C22 C30 H94 110.3(12) . . ?
C31 C30 H94 104.2(12) . . ?
C32 C30 H94 107.2(12) . . ?
C30 C31 H95 108.4(13) . . ?
C30 C31 H96 115.0(12) . . ?
H95 C31 H96 111.5(18) . . ?
C30 C31 H97 112.6(15) . . ?
H95 C31 H97 102(2) . . ?
H96 C31 H97 106.9(19) . . ?
C30 C32 H98 109.3(14) . . ?
C30 C32 H99 113.5(15) . . ?
H98 C32 H99 110.3(19) . . ?
C30 C32 H100 111.8(12) . . ?
H98 C32 H100 107.7(18) . . ?
H99 C32 H100 104.1(19) . . ?
C34 N33 Ti1 173.15(11) . . ?
N33 C34 C35 120.03(14) . . ?
N33 C34 C39 119.78(14) . . ?
C35 C34 C39 120.18(14) . . ?
C36 C35 C34 118.50(15) . . ?
C36 C35 C43 120.08(15) . . ?
C34 C35 C43 121.40(14) . . ?
C37 C36 C35 121.57(17) . . ?
C37 C36 H101 121.7(14) . . ?
C35 C36 H101 116.6(15) . . ?
C38 C37 C36 119.73(16) . . ?
C38 C37 H102 118.5(14) . . ?
C36 C37 H102 121.7(14) . . ?
C37 C38 C39 121.47(16) . . ?
C37 C38 H103 121.0(13) . . ?
C39 C38 H103 117.5(13) . . ?
C38 C39 C34 118.52(15) . . ?
C38 C39 C40 120.41(15) . . ?
C34 C39 C40 121.05(15) . . ?
C39 C40 C42 110.84(19) . . ?
C39 C40 C41 113.59(17) . . ?
C42 C40 C41 110.1(2) . . ?
C39 C40 H104 105.6(15) . . ?
C42 C40 H104 107.7(15) . . ?
C41 C40 H104 108.7(15) . . ?
C40 C41 H105 110.2(17) . . ?
C40 C41 H106 109(2) . . ?
H105 C41 H106 103(3) . . ?
C40 C41 H107 112(2) . . ?
H105 C41 H107 108(3) . . ?
H106 C41 H107 114(3) . . ?
C40 C42 H108 109(2) . . ?
C40 C42 H109 111.3(17) . . ?
H108 C42 H109 114(3) . . ?
C40 C42 H110 106.8(19) . . ?
H108 C42 H110 103(3) . . ?
H109 C42 H110 112(3) . . ?
C35 C43 C44 109.88(16) . . ?
C35 C43 C45 113.22(15) . . ?
C44 C43 C45 110.26(15) . . ?
C35 C43 H111 108.1(13) . . ?
C44 C43 H111 109.8(13) . . ?
C45 C43 H111 105.5(13) . . ?
C43 C44 H112 109.0(15) . . ?
C43 C44 H113 111.8(13) . . ?
H112 C44 H113 108(2) . . ?
C43 C44 H114 110.5(14) . . ?
H112 C44 H114 108(2) . . ?
H113 C44 H114 109.9(19) . . ?
C43 C45 H115 112.4(13) . . ?
C43 C45 H116 111.0(15) . . ?
H115 C45 H116 102.8(19) . . ?
C43 C45 H117 113.5(14) . . ?
H115 C45 H117 109.6(19) . . ?
H116 C45 H117 107(2) . . ?
N47 C46 Ti1 173.24(13) . . ?
C46 N47 C48 173.59(16) . . ?
N47 C48 C50 105.91(14) . . ?
N47 C48 C51 107.69(14) . . ?
C50 C48 C51 112.15(15) . . ?
N47 C48 C49 107.94(14) . . ?
C50 C48 C49 111.61(15) . . ?
C51 C48 C49 111.23(15) . . ?
C48 C49 H118 111.4(15) . . ?
C48 C49 H119 111.9(17) . . ?
H118 C49 H119 106(2) . . ?
C48 C49 H120 109.5(14) . . ?
H118 C49 H120 108(2) . . ?
H119 C49 H120 110(2) . . ?
C48 C50 H121 108.5(13) . . ?
C48 C50 H122 112.0(13) . . ?
H121 C50 H122 108.1(19) . . ?
C48 C50 H123 112.7(14) . . ?
H121 C50 H123 110.3(19) . . ?
H122 C50 H123 105.1(18) . . ?
C48 C51 H124 108.5(12) . . ?
C48 C51 H125 111.9(13) . . ?
H124 C51 H125 111.3(17) . . ?
C48 C51 H126 107.9(14) . . ?
H124 C51 H126 110.9(19) . . ?
H125 C51 H126 106.3(19) . . ?
S53 O52 Ti1 142.13(7) . . ?
O54 S53 O55 117.90(8) . . ?
O54 S53 O52 112.78(8) . . ?
O55 S53 O52 113.05(7) . . ?
O54 S53 C56 104.79(8) . . ?
O55 S53 C56 105.17(8) . . ?
O52 S53 C56 100.91(7) . . ?
F59 C56 F57 109.10(15) . . ?
F59 C56 F58 107.67(14) . . ?
F57 C56 F58 108.42(14) . . ?
F59 C56 S53 111.64(11) . . ?
F57 C56 S53 110.82(12) . . ?
F58 C56 S53 109.09(12) . . ?

loop_
_geom_bond_atom_site_label_1
_geom_bond_atom_site_label_2
_geom_bond_distance
_geom_bond_site_symmetry_2
_geom_bond_publ_flag
Ti1 N33 1.7122(13) . ?
Ti1 O52 2.0374(11) . ?
Ti1 N6 2.0856(13) . ?
Ti1 N2 2.0980(13) . ?
Ti1 C46 2.2996(16) . ?
N2 C3 1.336(2) . ?
N2 C7 1.458(2) . ?
C3 C4 1.402(2) . ?
C3 C19 1.515(2) . ?
C4 C5 1.398(2) . ?
C4 H60 0.924(18) . ?
C5 N6 1.342(2) . ?
C5 C20 1.509(2) . ?
N6 C21 1.452(2) . ?
C7 C8 1.402(2) . ?
C7 C12 1.410(2) . ?
C8 C9 1.402(2) . ?
C8 C16 1.523(2) . ?
C9 C10 1.375(3) . ?
C9 H61 0.96(2) . ?
C10 C11 1.387(3) . ?
C10 H62 0.89(2) . ?
C11 C12 1.391(2) . ?
C11 H63 0.93(2) . ?
C12 C13 1.522(2) . ?
C13 C15 1.531(3) . ?
C13 C14 1.531(3) . ?
C13 H64 0.99(2) . ?
C14 H65 0.93(3) . ?
C14 H66 0.97(4) . ?
C14 H67 1.03(3) . ?
C15 H68 1.01(3) . ?
C15 H69 0.97(2) . ?
C15 H70 1.02(3) . ?
C16 C18 1.524(3) . ?
C16 C17 1.538(3) . ?
C16 H71 0.97(2) . ?
C17 H72 0.99(3) . ?
C17 H73 1.00(3) . ?
C17 H74 0.98(3) . ?
C18 H75 0.88(3) . ?
C18 H76 1.02(3) . ?
C18 H77 0.91(2) . ?
C19 H78 0.99(3) . ?
C19 H79 0.93(4) . ?
C19 H80 0.95(3) . ?
C20 H81 0.94(3) . ?
C20 H82 0.91(3) . ?
C20 H83 1.01(3) . ?
C21 C22 1.403(2) . ?
C21 C26 1.406(2) . ?
C22 C23 1.399(2) . ?
C22 C30 1.519(2) . ?
C23 C24 1.384(3) . ?
C23 H84 0.93(2) . ?
C24 C25 1.378(3) . ?
C24 H85 0.98(2) . ?
C25 C26 1.393(3) . ?
C25 H86 1.00(3) . ?
C26 C27 1.524(2) . ?
C27 C28 1.533(3) . ?
C27 C29 1.534(3) . ?
C27 H87 0.94(2) . ?
C28 H88 1.01(3) . ?
C28 H89 0.98(3) . ?
C28 H90 1.01(3) . ?
C29 H91 0.87(3) . ?
C29 H92 0.96(3) . ?
C29 H93 0.97(3) . ?
C30 C31 1.529(3) . ?
C30 C32 1.533(3) . ?
C30 H94 1.03(2) . ?
C31 H95 1.00(2) . ?
C31 H96 1.04(2) . ?
C31 H97 0.92(3) . ?
C32 H98 0.99(2) . ?
C32 H99 0.90(2) . ?
C32 H100 0.95(2) . ?
N33 C34 1.390(2) . ?
C34 C35 1.414(2) . ?
C34 C39 1.419(2) . ?
C35 C36 1.394(2) . ?
C35 C43 1.513(2) . ?
C36 C37 1.381(3) . ?
C36 H101 0.91(2) . ?
C37 C38 1.380(3) . ?
C37 H102 0.96(2) . ?
C38 C39 1.393(2) . ?
C38 H103 0.94(2) . ?
C39 C40 1.510(2) . ?
C40 C42 1.518(3) . ?
C40 C41 1.521(3) . ?
C40 H104 0.89(2) . ?
C41 H105 0.97(3) . ?
C41 H106 0.99(4) . ?
C41 H107 1.02(4) . ?
C42 H108 0.99(4) . ?
C42 H109 1.09(4) . ?
C42 H110 1.05(4) . ?
C43 C44 1.526(3) . ?
C43 C45 1.527(3) . ?
C43 H111 0.94(2) . ?
C44 H112 0.96(3) . ?
C44 H113 0.99(2) . ?
C44 H114 0.95(2) . ?
C45 H115 0.99(2) . ?
C45 H116 0.93(3) . ?
C45 H117 0.98(3) . ?
C46 N47 1.143(2) . ?
N47 C48 1.473(2) . ?
C48 C50 1.523(3) . ?
C48 C51 1.523(2) . ?
C48 C49 1.524(3) . ?
C49 H118 0.95(3) . ?
C49 H119 0.92(3) . ?
C49 H120 0.96(2) . ?
C50 H121 1.01(2) . ?
C50 H122 0.95(2) . ?
C50 H123 0.97(2) . ?
C51 H124 1.00(2) . ?
C51 H125 0.97(2) . ?
C51 H126 0.93(2) . ?
O52 S53 1.4835(11) . ?
S53 O54 1.4255(14) . ?
S53 O55 1.4256(14) . ?
S53 C56 1.8286(18) . ?
C56 F59 1.320(2) . ?
C56 F57 1.327(2) . ?
C56 F58 1.3323(19) . ?

loop_
_geom_torsion_atom_site_label_1
_geom_torsion_atom_site_label_2
_geom_torsion_atom_site_label_3
_geom_torsion_atom_site_label_4
_geom_torsion
_geom_torsion_site_symmetry_1
_geom_torsion_site_symmetry_2
_geom_torsion_site_symmetry_3
_geom_torsion_site_symmetry_4
_geom_torsion_publ_flag
N33 Ti1 N2 C3 -75.52(13) . . . . ?
O52 Ti1 N2 C3 172.76(13) . . . . ?
N6 Ti1 N2 C3 33.65(13) . . . . ?
C46 Ti1 N2 C3 110.93(18) . . . . ?
N33 Ti1 N2 C7 99.30(12) . . . . ?
O52 Ti1 N2 C7 -12.42(12) . . . . ?
N6 Ti1 N2 C7 -151.53(12) . . . . ?
C46 Ti1 N2 C7 -74.2(2) . . . . ?
C7 N2 C3 C4 164.52(15) . . . . ?
Ti1 N2 C3 C4 -20.4(2) . . . . ?
C7 N2 C3 C19 -13.2(2) . . . . ?
Ti1 N2 C3 C19 161.91(13) . . . . ?
N2 C3 C4 C5 -12.0(3) . . . . ?
C19 C3 C4 C5 165.74(17) . . . . ?
C3 C4 C5 N6 16.9(3) . . . . ?
C3 C4 C5 C20 -161.21(17) . . . . ?
C4 C5 N6 C21 -173.62(14) . . . . ?
C20 C5 N6 C21 4.5(2) . . . . ?
C4 C5 N6 Ti1 12.0(2) . . . . ?
C20 C5 N6 Ti1 -169.97(12) . . . . ?
N33 Ti1 N6 C5 73.57(13) . . . . ?
O52 Ti1 N6 C5 -115.74(12) . . . . ?
N2 Ti1 N6 C5 -29.82(12) . . . . ?
C46 Ti1 N6 C5 168.68(12) . . . . ?
N33 Ti1 N6 C21 -100.73(12) . . . . ?
O52 Ti1 N6 C21 69.96(14) . . . . ?
N2 Ti1 N6 C21 155.88(12) . . . . ?
C46 Ti1 N6 C21 -5.62(11) . . . . ?
C3 N2 C7 C8 97.25(17) . . . . ?
Ti1 N2 C7 C8 -77.84(16) . . . . ?
C3 N2 C7 C12 -82.06(18) . . . . ?
Ti1 N2 C7 C12 102.85(14) . . . . ?
C12 C7 C8 C9 -1.2(2) . . . . ?
N2 C7 C8 C9 179.55(14) . . . . ?
C12 C7 C8 C16 177.87(15) . . . . ?
N2 C7 C8 C16 -1.4(2) . . . . ?
C7 C8 C9 C10 1.9(3) . . . . ?
C16 C8 C9 C10 -177.15(16) . . . . ?
C8 C9 C10 C11 -1.3(3) . . . . ?
C9 C10 C11 C12 -0.1(3) . . . . ?
C10 C11 C12 C7 0.9(2) . . . . ?
C10 C11 C12 C13 -177.78(15) . . . . ?
C8 C7 C12 C11 -0.2(2) . . . . ?
N2 C7 C12 C11 179.12(14) . . . . ?
C8 C7 C12 C13 178.40(14) . . . . ?
N2 C7 C12 C13 -2.3(2) . . . . ?
C11 C12 C13 C15 62.7(2) . . . . ?
C7 C12 C13 C15 -115.87(17) . . . . ?
C11 C12 C13 C14 -60.2(2) . . . . ?
C7 C12 C13 C14 121.20(19) . . . . ?
C9 C8 C16 C18 -66.1(2) . . . . ?
C7 C8 C16 C18 114.90(18) . . . . ?
C9 C8 C16 C17 57.1(2) . . . . ?
C7 C8 C16 C17 -121.97(19) . . . . ?
C5 N6 C21 C22 104.25(17) . . . . ?
Ti1 N6 C21 C22 -81.08(16) . . . . ?
C5 N6 C21 C26 -78.01(18) . . . . ?
Ti1 N6 C21 C26 96.66(15) . . . . ?
C26 C21 C22 C23 3.1(2) . . . . ?
N6 C21 C22 C23 -179.23(15) . . . . ?
C26 C21 C22 C30 180.00(15) . . . . ?
N6 C21 C22 C30 -2.3(2) . . . . ?
C21 C22 C23 C24 -1.4(3) . . . . ?
C30 C22 C23 C24 -178.36(16) . . . . ?
C22 C23 C24 C25 -0.5(3) . . . . ?
C23 C24 C25 C26 0.7(3) . . . . ?
C24 C25 C26 C21 1.0(3) . . . . ?
C24 C25 C26 C27 -178.74(17) . . . . ?
C22 C21 C26 C25 -2.9(2) . . . . ?
N6 C21 C26 C25 179.46(15) . . . . ?
C22 C21 C26 C27 176.83(15) . . . . ?
N6 C21 C26 C27 -0.8(2) . . . . ?
C25 C26 C27 C28 -46.6(2) . . . . ?
C21 C26 C27 C28 133.69(18) . . . . ?
C25 C26 C27 C29 77.4(2) . . . . ?
C21 C26 C27 C29 -102.3(2) . . . . ?
C23 C22 C30 C31 -34.5(2) . . . . ?
C21 C22 C30 C31 148.64(16) . . . . ?
C23 C22 C30 C32 91.0(2) . . . . ?
C21 C22 C30 C32 -85.90(19) . . . . ?
O52 Ti1 N33 C34 44.3(10) . . . . ?
N6 Ti1 N33 C34 -142.2(10) . . . . ?
N2 Ti1 N33 C34 -50.1(10) . . . . ?
C46 Ti1 N33 C34 127.8(10) . . . . ?
Ti1 N33 C34 C35 -82.2(10) . . . . ?
Ti1 N33 C34 C39 96.8(10) . . . . ?
N33 C34 C35 C36 178.98(14) . . . . ?
C39 C34 C35 C36 0.0(2) . . . . ?
N33 C34 C35 C43 -2.8(2) . . . . ?
C39 C34 C35 C43 178.22(14) . . . . ?
C34 C35 C36 C37 -0.8(2) . . . . ?
C43 C35 C36 C37 -179.03(16) . . . . ?
C35 C36 C37 C38 0.9(3) . . . . ?
C36 C37 C38 C39 -0.1(3) . . . . ?
C37 C38 C39 C34 -0.6(3) . . . . ?
C37 C38 C39 C40 178.11(17) . . . . ?
N33 C34 C39 C38 -178.32(14) . . . . ?
C35 C34 C39 C38 0.7(2) . . . . ?
N33 C34 C39 C40 3.0(2) . . . . ?
C35 C34 C39 C40 -178.03(15) . . . . ?
C38 C39 C40 C42 -70.2(2) . . . . ?
C34 C39 C40 C42 108.5(2) . . . . ?
C38 C39 C40 C41 54.4(3) . . . . ?
C34 C39 C40 C41 -126.9(2) . . . . ?
C36 C35 C43 C44 74.5(2) . . . . ?
C34 C35 C43 C44 -103.70(18) . . . . ?
C36 C35 C43 C45 -49.2(2) . . . . ?
C34 C35 C43 C45 132.54(17) . . . . ?
N33 Ti1 C46 N47 -85.8(12) . . . . ?
O52 Ti1 C46 N47 25.0(12) . . . . ?
N6 Ti1 C46 N47 165.1(12) . . . . ?
N2 Ti1 C46 N47 87.9(12) . . . . ?
Ti1 C46 N47 C48 -79(2) . . . . ?
C46 N47 C48 C50 -3.6(15) . . . . ?
C46 N47 C48 C51 -123.8(14) . . . . ?
C46 N47 C48 C49 116.0(14) . . . . ?
N33 Ti1 O52 S53 94.36(14) . . . . ?
N6 Ti1 O52 S53 -76.20(15) . . . . ?
N2 Ti1 O52 S53 -161.57(13) . . . . ?
C46 Ti1 O52 S53 1.61(13) . . . . ?
Ti1 O52 S53 O54 66.26(15) . . . . ?
Ti1 O52 S53 O55 -70.64(15) . . . . ?
Ti1 O52 S53 C56 177.54(13) . . . . ?
O54 S53 C56 F59 63.09(14) . . . . ?
O55 S53 C56 F59 -171.94(12) . . . . ?
O52 S53 C56 F59 -54.20(13) . . . . ?
O54 S53 C56 F57 -175.07(12) . . . . ?
O55 S53 C56 F57 -50.11(14) . . . . ?
O52 S53 C56 F57 67.63(13) . . . . ?
O54 S53 C56 F58 -55.78(14) . . . . ?
O55 S53 C56 F58 69.18(13) . . . . ?
O52 S53 C56 F58 -173.08(12) . . . . ?
